data_2239488
loop_
_publ_author_name
'Cui, Guo-Gen'
'Yang, Xiao-Xi'
'Yang, Jian-Ping'
'Jiang, Xiang'

_publ_section_title
;
 Poly[(\m~3~-3,5-diisopropyl-4<i>H</i>-1,2,4-triazolato-\k^3^<i>N</i>:<i>N</i>':<i>N</i>'')silver(I)]
;
_journal_coeditor_code XU5742
_journal_issue 5
_journal_name_full 'Acta Crystallographica Section E'
_journal_page_first m189
_journal_paper_doi 10.1107/S1600536814008083
_journal_volume 70
_journal_year 2014
_chemical_formula_iupac '[Ag (C8 H14 N3)]'
_chemical_formula_moiety 'C8 H14 Ag N3'
_chemical_formula_sum 'C8 H14 Ag N3'
_chemical_formula_weight 260.09
_chemical_name_systematic
Poly[(\m~3~-3,5-diisopropyl-4<i>H</i>-1,2,4-triazolato-\k^3^<i>N</i>:<i>N</i>':<i>N</i>'')silver(I)]
_space_group_IT_number 43
_space_group_name_Hall 'F 2 -2d'
_space_group_name_H-M_alt 'F d d 2'
_symmetry_cell_setting orthorhombic
_symmetry_space_group_name_Hall 'F 2 -2d'
_symmetry_space_group_name_H-M 'F d d 2'
_atom_sites_solution_hydrogens geom
_atom_sites_solution_primary direct
_atom_sites_solution_secondary difmap
_audit_creation_method SHELXL-97
_cell_angle_alpha 90.00
_cell_angle_beta 90.00
_cell_angle_gamma 90.00
_cell_formula_units_Z 16
_cell_length_a 20.853(7)
_cell_length_b 14.099(5)
_cell_length_c 14.364(5)
_cell_measurement_reflns_used 6779
_cell_measurement_temperature 296(2)
_cell_measurement_theta_max 30.8
_cell_measurement_theta_min 2.9
_cell_volume 4223(3)
_computing_cell_refinement 'SAINT (Bruker, 2007)'
_computing_data_collection 'APEX2 (Bruker, 2007)'
_computing_data_reduction 'SAINT (Bruker, 2007)'
_computing_molecular_graphics 'SHELXTL (Sheldrick, 2008)'
_computing_publication_material 'SHELXTL (Sheldrick, 2008)'
_computing_structure_refinement 'SHELXTL (Sheldrick, 2008)'
_computing_structure_solution 'SHELXTL (Sheldrick, 2008)'
_diffrn_ambient_temperature 296(2)
_diffrn_measured_fraction_theta_full 0.993
_diffrn_measured_fraction_theta_max 0.993
_diffrn_measurement_device_type 'Bruker APEXII CCD'
_diffrn_measurement_method '\f and \w scans'
_diffrn_radiation_monochromator graphite
_diffrn_radiation_source 'fine-focus sealed tube'
_diffrn_radiation_type MoK\a
_diffrn_radiation_wavelength 0.71073
_diffrn_reflns_av_R_equivalents 0.0177
_diffrn_reflns_av_sigmaI/netI 0.0187
_diffrn_reflns_limit_h_max 24
_diffrn_reflns_limit_h_min -22
_diffrn_reflns_limit_k_max 16
_diffrn_reflns_limit_k_min -16
_diffrn_reflns_limit_l_max 17
_diffrn_reflns_limit_l_min -15
_diffrn_reflns_number 6151
_diffrn_reflns_theta_full 25.20
_diffrn_reflns_theta_max 25.20
_diffrn_reflns_theta_min 3.49
_exptl_absorpt_coefficient_mu 1.864
_exptl_absorpt_correction_T_max 0.8355
_exptl_absorpt_correction_T_min 0.7069
_exptl_absorpt_correction_type multi-scan
_exptl_absorpt_process_details '(SADABS; Bruker, 2001)'
_exptl_crystal_colour colorless
_exptl_crystal_density_diffrn 1.636
_exptl_crystal_density_method 'not measured'
_exptl_crystal_description block
_exptl_crystal_F_000 2080
_exptl_crystal_size_max 0.20
_exptl_crystal_size_mid 0.15
_exptl_crystal_size_min 0.10
_refine_diff_density_max 0.349
_refine_diff_density_min -0.247
_refine_ls_abs_structure_details 'Flack (1983), 645 Friedel pairs'
_refine_ls_abs_structure_Flack -0.02(4)
_refine_ls_extinction_method none
_refine_ls_goodness_of_fit_ref 1.084
_refine_ls_hydrogen_treatment constr
_refine_ls_matrix_type full
_refine_ls_number_parameters 113
_refine_ls_number_reflns 1646
_refine_ls_number_restraints 1
_refine_ls_restrained_S_all 1.084
_refine_ls_R_factor_all 0.0172
_refine_ls_R_factor_gt 0.0167
_refine_ls_shift/su_max 0.000
_refine_ls_shift/su_mean 0.000
_refine_ls_structure_factor_coef Fsqd
_refine_ls_weighting_details 'calc w=1/[\s^2^(Fo^2^)+(0.0255P)^2^+5.9277P] where P=(Fo^2^+2Fc^2^)/3'
_refine_ls_weighting_scheme calc
_refine_ls_wR_factor_gt 0.0442
_refine_ls_wR_factor_ref 0.0448
_reflns_number_gt 1626
_reflns_number_total 1646
_reflns_threshold_expression I>2sigma(I)
_cod_data_source_file xu5742sup1.cf
_cod_data_source_block I
_cod_original_cell_volume 4223(2)
_cod_database_code 2239488
_cod_database_fobs_code 2239488

loop_
_symmetry_equiv_pos_as_xyz
'x, y, z'
'-x, -y, z'
'x+1/4, -y+1/4, z+1/4'
'-x+1/4, y+1/4, z+1/4'
'x, y+1/2, z+1/2'
'-x, -y+1/2, z+1/2'
'x+1/4, -y+3/4, z+3/4'
'-x+1/4, y+3/4, z+3/4'
'x+1/2, y, z+1/2'
'-x+1/2, -y, z+1/2'
'x+3/4, -y+1/4, z+3/4'
'-x+3/4, y+1/4, z+3/4'
'x+1/2, y+1/2, z'
'-x+1/2, -y+1/2, z'
'x+3/4, -y+3/4, z+1/4'
'-x+3/4, y+3/4, z+1/4'

loop_
_atom_site_type_symbol
_atom_site_label
_atom_site_fract_x
_atom_site_fract_y
_atom_site_fract_z
_atom_site_U_iso_or_equiv
_atom_site_adp_type
_atom_site_calc_flag
_atom_site_refinement_flags
_atom_site_occupancy
_atom_site_symmetry_multiplicity
Ag Ag1 0.017808(10) 0.114711(15) 0.64610(4) 0.04068(9) Uani d . 1 1
N N1 0.09085(12) 0.1578(2) 0.7413(2) 0.0404(6) Uani d . 1 1
N N2 0.18000(12) 0.1560(2) 0.8229(2) 0.0422(6) Uani d . 1 1
N N3 0.16637(12) 0.25041(19) 0.8030(2) 0.0455(7) Uani d . 1 1
C C1 0.13441(15) 0.1034(2) 0.7855(3) 0.0409(8) Uani d . 1 1
C C2 0.12967(17) -0.0027(3) 0.7926(3) 0.0569(11) Uani d . 1 1
H H2 0.0971 -0.0231 0.7477 0.068 Uiso calc R 1 1
C C3 0.1906(3) -0.0505(3) 0.7667(5) 0.0918(18) Uani d . 1 1
H H3A 0.2247 -0.0270 0.8052 0.138 Uiso calc R 1 1
H H3B 0.2002 -0.0376 0.7026 0.138 Uiso calc R 1 1
H H3C 0.1862 -0.1176 0.7755 0.138 Uiso calc R 1 1
C C4 0.1069(4) -0.0329(4) 0.8876(7) 0.141(3) Uani d . 1 1
H H4A 0.1046 -0.1009 0.8902 0.211 Uiso calc R 1 1
H H4B 0.0652 -0.0066 0.8992 0.211 Uiso calc R 1 1
H H4C 0.1364 -0.0106 0.9340 0.211 Uiso calc R 1 1
C C5 0.11257(13) 0.2480(2) 0.7535(2) 0.0394(7) Uani d . 1 1
C C6 0.07883(18) 0.3347(3) 0.7186(3) 0.0560(9) Uani d . 1 1
H H6 0.0590 0.3188 0.6587 0.067 Uiso calc R 1 1
C C7 0.0254(3) 0.3612(5) 0.7860(7) 0.120(3) Uani d . 1 1
H H7A 0.0016 0.3053 0.8024 0.180 Uiso calc R 1 1
H H7B -0.0028 0.4063 0.7570 0.180 Uiso calc R 1 1
H H7C 0.0436 0.3886 0.8412 0.180 Uiso calc R 1 1
C C8 0.1231(3) 0.4168(4) 0.7028(6) 0.120(3) Uani d . 1 1
H H8A 0.1429 0.4344 0.7606 0.180 Uiso calc R 1 1
H H8B 0.0992 0.4696 0.6788 0.180 Uiso calc R 1 1
H H8C 0.1557 0.3990 0.6588 0.180 Uiso calc R 1 1

loop_
_atom_site_aniso_label
_atom_site_aniso_U_11
_atom_site_aniso_U_22
_atom_site_aniso_U_33
_atom_site_aniso_U_12
_atom_site_aniso_U_13
_atom_site_aniso_U_23
Ag1 0.03118(11) 0.04062(12) 0.05024(14) -0.00108(8) -0.01624(8) -0.00135(12)
N1 0.0305(12) 0.0401(14) 0.0505(16) 0.0034(11) -0.0191(12) -0.0062(13)
N2 0.0315(12) 0.0409(15) 0.0542(17) 0.0038(11) -0.0152(11) -0.0026(13)
N3 0.0370(13) 0.0367(14) 0.0629(19) 0.0008(11) -0.0149(13) -0.0033(13)
C1 0.0341(16) 0.0395(16) 0.049(2) 0.0037(13) -0.0117(14) -0.0069(15)
C2 0.0544(19) 0.0364(19) 0.080(3) 0.0010(18) -0.024(2) -0.003(2)
C3 0.092(3) 0.054(3) 0.129(5) 0.021(2) -0.020(3) -0.029(3)
C4 0.200(7) 0.059(3) 0.164(7) 0.006(4) 0.085(7) 0.027(5)
C5 0.0344(16) 0.0379(17) 0.0458(19) 0.0037(15) -0.0113(12) -0.0059(16)
C6 0.051(2) 0.047(2) 0.070(3) 0.0063(17) -0.0288(18) 0.0000(19)
C7 0.104(5) 0.092(4) 0.164(8) 0.060(4) 0.018(5) 0.017(5)
C8 0.096(4) 0.077(4) 0.188(8) -0.004(3) -0.019(4) 0.064(5)

loop_
_atom_type_symbol
_atom_type_description
_atom_type_scat_dispersion_real
_atom_type_scat_dispersion_imag
_atom_type_scat_source
C C 0.0033 0.0016 'International Tables Vol C Tables 4.2.6.8 and 6.1.1.4'
H H 0.0000 0.0000 'International Tables Vol C Tables 4.2.6.8 and 6.1.1.4'
N N 0.0061 0.0033 'International Tables Vol C Tables 4.2.6.8 and 6.1.1.4'
Ag Ag -0.8971 1.1015 'International Tables Vol C Tables 4.2.6.8 and 6.1.1.4'

loop_
_geom_angle_atom_site_label_1
_geom_angle_atom_site_label_2
_geom_angle_atom_site_label_3
_geom_angle_site_symmetry_1
_geom_angle_site_symmetry_3
_geom_angle
N2 Ag1 N1 11_454 . 165.39(12)
N2 Ag1 N3 11_454 8_544 96.85(11)
N1 Ag1 N3 . 8_544 97.72(10)
N2 Ag1 Ag1 11_454 2 70.99(8)
N1 Ag1 Ag1 . 2 115.93(8)
N3 Ag1 Ag1 8_544 2 59.70(6)
C1 N1 C5 . . 104.3(2)
C1 N1 Ag1 . . 128.3(2)
C5 N1 Ag1 . . 125.9(2)
C1 N2 N3 . . 107.9(2)
C1 N2 Ag1 . 3 138.0(2)
N3 N2 Ag1 . 3 114.09(19)
C5 N3 N2 . . 105.0(3)
C5 N3 Ag1 . 4 139.9(2)
N2 N3 Ag1 . 4 113.20(19)
N2 C1 N1 . . 110.9(3)
N2 C1 C2 . . 125.4(3)
N1 C1 C2 . . 123.7(3)
C3 C2 C1 . . 112.2(3)
C3 C2 C4 . . 111.6(5)
C1 C2 C4 . . 111.3(4)
C3 C2 H2 . . 107.1
C1 C2 H2 . . 107.1
C4 C2 H2 . . 107.1
C2 C3 H3A . . 109.5
C2 C3 H3B . . 109.5
H3A C3 H3B . . 109.5
C2 C3 H3C . . 109.5
H3A C3 H3C . . 109.5
H3B C3 H3C . . 109.5
C2 C4 H4A . . 109.5
C2 C4 H4B . . 109.5
H4A C4 H4B . . 109.5
C2 C4 H4C . . 109.5
H4A C4 H4C . . 109.5
H4B C4 H4C . . 109.5
N3 C5 N1 . . 111.9(3)
N3 C5 C6 . . 123.8(3)
N1 C5 C6 . . 124.3(3)
C5 C6 C8 . . 113.0(4)
C5 C6 C7 . . 109.3(4)
C8 C6 C7 . . 111.0(5)
C5 C6 H6 . . 107.8
C8 C6 H6 . . 107.8
C7 C6 H6 . . 107.8
C6 C7 H7A . . 109.5
C6 C7 H7B . . 109.5
H7A C7 H7B . . 109.5
C6 C7 H7C . . 109.5
H7A C7 H7C . . 109.5
H7B C7 H7C . . 109.5
C6 C8 H8A . . 109.5
C6 C8 H8B . . 109.5
H8A C8 H8B . . 109.5
C6 C8 H8C . . 109.5
H8A C8 H8C . . 109.5
H8B C8 H8C . . 109.5

loop_
_geom_bond_atom_site_label_1
_geom_bond_atom_site_label_2
_geom_bond_site_symmetry_2
_geom_bond_distance
_geom_bond_publ_flag
Ag1 N1 . 2.135(2) y
Ag1 N2 11_454 2.131(3) y
Ag1 N3 8_544 2.504(3) y
Ag1 Ag1 2 3.3187(11) ?
N1 C1 . 1.349(4) ?
N1 C5 . 1.361(4) ?
N2 C1 . 1.320(4) ?
N2 N3 . 1.391(4) ?
N2 Ag1 3 2.131(3) ?
N3 C5 . 1.329(4) ?
N3 Ag1 4 2.504(3) ?
C1 C2 . 1.502(5) ?
C2 C3 . 1.485(6) ?
C2 C4 . 1.507(9) ?
C2 H2 . 0.9800 ?
C3 H3A . 0.9600 ?
C3 H3B . 0.9600 ?
C3 H3C . 0.9600 ?
C4 H4A . 0.9600 ?
C4 H4B . 0.9600 ?
C4 H4C . 0.9600 ?
C5 C6 . 1.497(5) ?
C6 C8 . 1.498(7) ?
C6 C7 . 1.523(9) ?
C6 H6 . 0.9800 ?
C7 H7A . 0.9600 ?
C7 H7B . 0.9600 ?
C7 H7C . 0.9600 ?
C8 H8A . 0.9600 ?
C8 H8B . 0.9600 ?
C8 H8C . 0.9600 ?
